data_1530575
loop_
_publ_author_name
'Petrova, I.V.'
'Belov, N.V.'
'Bortnikov, N.S.'
'Pobedimskaya, E.A.'
'Kaplunnik, L.N.'

_publ_section_title
;
 The crystal structure of synthetic robinsonite
;
_journal_name_full 'Doklady Akademii Nauk SSSR'
_journal_page_first 88
_journal_page_last 90
_journal_volume 241
_journal_year 1978
_chemical_formula_sum 'Pb4 S13 Sb6'
_chemical_name_systematic 'Pb4 Sb6 S13'
_space_group_IT_number 1
_symmetry_space_group_name_Hall 'P 1'
_symmetry_space_group_name_H-M 'P 1'
_cell_angle_alpha 91.09
_cell_angle_beta 96.46
_cell_angle_gamma 96.77
_cell_formula_units_Z 2
_cell_length_a 16.56
_cell_length_b 17.69
_cell_length_c 3.982
_cell_volume 1150.408
_citation_journal_id_ASTM DANKAS
_cod_data_source_file Petrova_DANKAS_1978_1113.cif
_cod_data_source_block Pb4S13Sb6
_cod_database_code 1530575

loop_
_symmetry_equiv_pos_as_xyz
x,y,z

loop_
_atom_site_label
_atom_site_type_symbol
_atom_site_fract_x
_atom_site_fract_y
_atom_site_fract_z
_atom_site_occupancy
_atom_site_U_iso_or_equiv
S21 S-2 0.601 0.609 0.085 1 0.0
Pb2 Pb+2 0.0783 0.9467 0.52 1 0.0
S11 S-2 0.423 0.564 0.49 1 0.0
Sb5 Sb+3 0.2191 0.1157 0.166 1 0.0
S4 S-2 0.547 0.775 0.658 1 0.0
Sb4 Sb+3 0.8007 0.3111 0.062 1 0.0
S24 S-2 0.257 0.623 0.926 1 0.0
Sb9 Sb+3 0.355 0.2975 0.325 1 0.0
S25 S-2 0.182 0.216 0.706 1 0.0
Sb1 Sb+3 0.0126 0.1903 0.61 1 0.0
Sb7 Sb+3 0.8304 0.8996 0.864 1 0.0
S9 S-2 0.691 0.42 0.079 1 0.0
S1 S-2 0.57 0.102 0.337 1 0.0
S19 S-2 0.32 0.78 0.536 1 0.0
S12 S-2 0.742 0.802 0.29 1 0.0
Pb8 Pb+2 0.7751 0.0945 0.441 1 0.0
Sb10 Sb+3 0.4269 0.0486 0.246 1 0.0
S23 S-2 0.464 0.96 0.703 1 0.0
Sb11 Sb+3 0.9081 0.7105 0.799 1 0.0
S6 S-2 0.147 0.841 -0.008 1 0.0
Pb4 Pb+2 0.446 0.6832 0.073 1 0.0
Pb3 Pb+2 0.5637 0.2174 0.898 1 0.0
Sb6 Sb+3 0.6695 0.6969 0.672 1 0.0
S20 S-2 0.109 0.447 0.778 1 0.0
Sb8 Sb+3 0.1453 0.3559 0.262 1 0.0
Pb5 Pb+2 0.1338 0.7196 0.437 1 0.0
Sb12 Sb+3 0.7489 0.5094 0.627 1 0.0
S26 S-2 0.02 0.287 0.141 1 0.0
S7 S-2 0.021 0.625 0.826 1 0.0
S17 S-2 0.974 0.788 0.372 1 0.0
S2 S-2 0.072 0.071 0.081 1 0.0
S8 S-2 0.707 0.97 0.855 1 0.0
S16 S-2 0.4 0.178 0.797 1 0.0
Pb1 Pb+2 0.4962 0.4512 0.981 1 0.0
Pb7 Pb+2 0.9683 0.5074 0.242 1 0.0
S15 S-2 0.334 0.402 0.868 1 0.0
S18 S-2 0.713 0.252 0.474 1 0.0
S10 S-2 0.892 0.984 0.455 1 0.0
Pb6 Pb+2 0.6012 0.8958 0.253 1 0.0
Sb3 Sb+3 0.271 0.5281 0.404 1 0.0
S3 S-2 0.5 0.331 0.428 1 0.0
S5 S-2 0.873 0.429 0.668 1 0.0
S13 S-2 0.242 0.006 0.626 1 0.0
S14 S-2 0.84 0.601 0.234 1 0.0
Sb2 Sb+3 0.2984 0.8741 0.091 1 0.0
S22 S-2 0.864 0.152 -0.01 1 0.0
